data_2239561
loop_
_publ_author_name
'Feng, Juan'
'Zhang, Jian-Long'
'Zhang, Rong-Rong'
'Ruan, Li-Jun'
'Jiang, Ren-Wang'

_publ_section_title
;
 1-Deacetoxy-1-oxocaesalmin
;
_journal_coeditor_code ZS2299
_journal_issue 6
_journal_name_full 'Acta Crystallographica Section E'
_journal_page_first o662
_journal_paper_doi 10.1107/S1600536814011040
_journal_volume 70
_journal_year 2014
_chemical_formula_iupac 'C24 H30 O7'
_chemical_formula_moiety 'C24 H30 O7'
_chemical_formula_sum 'C24 H30 O7'
_chemical_formula_weight 430.48
_chemical_name_common 1-Deacetoxy-1-oxocaesalmin
_chemical_name_systematic
;
1-Deacetoxy-1-oxocaesalmin
;
_space_group_IT_number 19
_symmetry_cell_setting orthorhombic
_symmetry_space_group_name_Hall 'P 2ac 2ab'
_symmetry_space_group_name_H-M 'P 21 21 21'
_atom_sites_solution_hydrogens geom
_atom_sites_solution_primary direct
_atom_sites_solution_secondary difmap
_audit_creation_method SHELXL-97
_cell_angle_alpha 90.00
_cell_angle_beta 90.00
_cell_angle_gamma 90.00
_cell_formula_units_Z 4
_cell_length_a 6.77440(10)
_cell_length_b 17.2209(4)
_cell_length_c 19.1592(5)
_cell_measurement_reflns_used 2218
_cell_measurement_temperature 173(2)
_cell_measurement_theta_max 62.62
_cell_measurement_theta_min 4.61
_cell_volume 2235.14(8)
_computing_cell_refinement 'CrysAlis PRO (Agilent, 2011)'
_computing_data_collection 'CrysAlis PRO (Agilent, 2011)'
_computing_data_reduction 'CrysAlis PRO (Agilent, 2011)'
_computing_molecular_graphics 'XP in SHELXTL (Sheldrick, 2008)'
_computing_publication_material 'SHELXTL (Sheldrick, 2008)'
_computing_structure_refinement 'SHELXL97 (Sheldrick, 2008)'
_computing_structure_solution 'SHELXS97 (Sheldrick, 2008)'
_diffrn_ambient_temperature 173(2)
_diffrn_measured_fraction_theta_full 0.987
_diffrn_measured_fraction_theta_max 0.987
_diffrn_measurement_device_type 'Oxford Diffraction Gemini-S ultra Sapphire CCD'
_diffrn_measurement_method '\w scan'
_diffrn_radiation_monochromator graphite
_diffrn_radiation_source 'fine-focus sealed tube'
_diffrn_radiation_type CuK\a
_diffrn_radiation_wavelength 1.54184
_diffrn_reflns_av_R_equivalents 0.0196
_diffrn_reflns_av_sigmaI/netI 0.0291
_diffrn_reflns_limit_h_max 7
_diffrn_reflns_limit_h_min -4
_diffrn_reflns_limit_k_max 19
_diffrn_reflns_limit_k_min -19
_diffrn_reflns_limit_l_max 13
_diffrn_reflns_limit_l_min -21
_diffrn_reflns_number 4463
_diffrn_reflns_theta_full 62.71
_diffrn_reflns_theta_max 62.71
_diffrn_reflns_theta_min 4.62
_diffrn_standards_number 0
_exptl_absorpt_coefficient_mu 0.770
_exptl_absorpt_correction_T_max 1.00
_exptl_absorpt_correction_T_min 0.83
_exptl_absorpt_correction_type multi-scan
_exptl_absorpt_process_details '(CrysAlis PRO; Agilent, 2011)'
_exptl_crystal_colour colorless
_exptl_crystal_density_diffrn 1.279
_exptl_crystal_density_method 'not measured'
_exptl_crystal_description block
_exptl_crystal_F_000 920
_exptl_crystal_size_max 0.38
_exptl_crystal_size_mid 0.27
_exptl_crystal_size_min 0.22
_refine_diff_density_max 0.137
_refine_diff_density_min -0.120
_refine_ls_abs_structure_details 'Flack, 1983: 1031 Friedel pairs'
_refine_ls_abs_structure_Flack -0.1(2)
_refine_ls_extinction_coef 0.0052(4)
_refine_ls_extinction_expression Fc^*^=kFc[1+0.001xFc^2^\l^3^/sin(2\q)]^-1/4^
_refine_ls_extinction_method SHELXL97
_refine_ls_goodness_of_fit_ref 1.054
_refine_ls_hydrogen_treatment constr
_refine_ls_matrix_type full
_refine_ls_number_parameters 287
_refine_ls_number_reflns 3080
_refine_ls_number_restraints 0
_refine_ls_restrained_S_all 1.054
_refine_ls_R_factor_all 0.0381
_refine_ls_R_factor_gt 0.0342
_refine_ls_shift/su_max 0.001
_refine_ls_shift/su_mean 0.000
_refine_ls_structure_factor_coef Fsqd
_refine_ls_weighting_details 'calc w=1/[\s^2^(Fo^2^)+(0.0442P)^2^+0.2030P] where P=(Fo^2^+2Fc^2^)/3'
_refine_ls_weighting_scheme calc
_refine_ls_wR_factor_gt 0.0835
_refine_ls_wR_factor_ref 0.0873
_reflns_number_gt 2845
_reflns_number_total 3080
_reflns_threshold_expression I>2\s(I)
_cod_data_source_file zs2299sup1.cf
_cod_data_source_block I
_cod_database_code 2239561
_cod_database_fobs_code 2239561

loop_
_symmetry_equiv_pos_as_xyz
'x, y, z'
'-x+1/2, -y, z+1/2'
'-x, y+1/2, -z+1/2'
'x+1/2, -y+1/2, -z'

loop_
_atom_site_type_symbol
_atom_site_label
_atom_site_fract_x
_atom_site_fract_y
_atom_site_fract_z
_atom_site_U_iso_or_equiv
_atom_site_adp_type
_atom_site_calc_flag
_atom_site_refinement_flags
_atom_site_occupancy
_atom_site_symmetry_multiplicity
O O1 0.6154(2) 0.74496(9) 0.53183(8) 0.0547(5) Uani d . 1 1
O O2 1.00500(18) 0.62367(8) 0.54535(7) 0.0354(3) Uani d . 1 1
H H2 1.0035 0.6603 0.5180 0.053 Uiso calc R 1 1
O O3 1.0530(2) 0.45663(8) 0.55179(7) 0.0420(4) Uani d . 1 1
O O4 0.8847(3) 0.34413(10) 0.55089(12) 0.0795(6) Uani d . 1 1
O O5 0.9459(2) 0.45522(8) 0.69152(7) 0.0443(4) Uani d . 1 1
O O6 1.2768(3) 0.46401(12) 0.69992(11) 0.0765(6) Uani d . 1 1
O O7 0.3966(3) 0.73518(10) 0.77457(10) 0.0655(5) Uani d . 1 1
C C1' 1.2248(5) 0.34629(16) 0.51680(16) 0.0804(9) Uani d . 1 1
H H1'1 1.2095 0.2916 0.5087 0.121 Uiso calc R 1 1
H H1'2 1.3250 0.3545 0.5515 0.121 Uiso calc R 1 1
H H1'3 1.2627 0.3714 0.4741 0.121 Uiso calc R 1 1
C C2' 1.0337(4) 0.37944(13) 0.54191(13) 0.0546(6) Uani d . 1 1
C C1'' 1.1107(5) 0.35621(16) 0.75089(14) 0.0767(9) Uani d . 1 1
H H1'4 1.2374 0.3313 0.7524 0.115 Uiso calc R 1 1
H H1'5 1.0176 0.3228 0.7279 0.115 Uiso calc R 1 1
H H1'6 1.0666 0.3665 0.7976 0.115 Uiso calc R 1 1
C C2'' 1.1270(4) 0.43059(14) 0.71173(12) 0.0519(6) Uani d . 1 1
C C1 0.6091(3) 0.67845(13) 0.51015(11) 0.0431(5) Uani d . 1 1
C C2 0.5798(4) 0.66072(14) 0.43471(11) 0.0518(6) Uani d . 1 1
H H2A 0.5468 0.7076 0.4092 0.062 Uiso calc R 1 1
H H2B 0.4736 0.6236 0.4287 0.062 Uiso calc R 1 1
C C3 0.7740(3) 0.62687(14) 0.40805(11) 0.0460(5) Uani d . 1 1
H H3A 0.8746 0.6669 0.4107 0.055 Uiso calc R 1 1
H H3B 0.7578 0.6134 0.3592 0.055 Uiso calc R 1 1
C C4 0.8484(3) 0.55493(12) 0.44730(10) 0.0395(5) Uani d . 1 1
C C5 0.8484(3) 0.57154(11) 0.52880(10) 0.0330(4) Uani d . 1 1
C C6 0.8845(3) 0.50065(11) 0.57584(11) 0.0352(5) Uani d . 1 1
H H6 0.7671 0.4674 0.5758 0.042 Uiso calc R 1 1
C C7 0.9308(3) 0.52595(11) 0.65015(10) 0.0355(5) Uani d . 1 1
H H7 1.0560 0.5544 0.6514 0.043 Uiso calc R 1 1
C C8 0.7674(3) 0.57465(12) 0.68305(11) 0.0367(5) Uani d . 1 1
H H8 0.6597 0.5390 0.6949 0.044 Uiso calc R 1 1
C C9 0.6799(3) 0.63698(12) 0.63335(10) 0.0369(5) Uani d . 1 1
H H9 0.7733 0.6804 0.6320 0.044 Uiso calc R 1 1
C C10 0.6501(3) 0.60885(11) 0.55740(11) 0.0356(5) Uani d . 1 1
C C11 0.4861(3) 0.66772(15) 0.66522(12) 0.0518(6) Uani d . 1 1
H H11A 0.4424 0.7135 0.6401 0.062 Uiso calc R 1 1
H H11B 0.3839 0.6284 0.6618 0.062 Uiso calc R 1 1
C C12 0.5223(4) 0.68734(13) 0.73927(12) 0.0486(6) Uani d . 1 1
C C13 0.6726(4) 0.66413(12) 0.77927(12) 0.0495(6) Uani d . 1 1
C C14 0.8301(3) 0.61460(12) 0.75107(11) 0.0426(5) Uani d . 1 1
C C15 0.6410(5) 0.70010(16) 0.84602(14) 0.0683(8) Uani d . 1 1
H H15 0.7208 0.6954 0.8853 0.082 Uiso calc R 1 1
C C16 0.4758(5) 0.74136(17) 0.84077(15) 0.0755(9) Uani d . 1 1
H H16 0.4211 0.7705 0.8768 0.091 Uiso calc R 1 1
C C17 1.0046(4) 0.60919(15) 0.78090(12) 0.0564(6) Uani d . 1 1
H H17A 1.0315 0.6373 0.8212 0.068 Uiso calc R 1 1
H H17B 1.1010 0.5773 0.7616 0.068 Uiso calc R 1 1
C C18 0.7257(4) 0.48423(14) 0.42442(13) 0.0557(6) Uani d . 1 1
H H18A 0.5886 0.4983 0.4227 0.084 Uiso calc R 1 1
H H18B 0.7438 0.4427 0.4573 0.084 Uiso calc R 1 1
H H18C 0.7680 0.4676 0.3790 0.084 Uiso calc R 1 1
C C19 1.0596(3) 0.54143(16) 0.41966(12) 0.0532(6) Uani d . 1 1
H H19A 1.0580 0.5410 0.3696 0.080 Uiso calc R 1 1
H H19B 1.1079 0.4925 0.4365 0.080 Uiso calc R 1 1
H H19C 1.1443 0.5824 0.4358 0.080 Uiso calc R 1 1
C C20 0.4714(3) 0.55316(14) 0.55402(12) 0.0469(6) Uani d . 1 1
H H20A 0.3513 0.5828 0.5540 0.070 Uiso calc R 1 1
H H20B 0.4731 0.5194 0.5939 0.070 Uiso calc R 1 1
H H20C 0.4786 0.5227 0.5121 0.070 Uiso calc R 1 1

loop_
_atom_site_aniso_label
_atom_site_aniso_U_11
_atom_site_aniso_U_22
_atom_site_aniso_U_33
_atom_site_aniso_U_12
_atom_site_aniso_U_13
_atom_site_aniso_U_23
O1 0.0695(11) 0.0417(9) 0.0530(9) 0.0148(8) 0.0001(9) 0.0065(8)
O2 0.0329(7) 0.0355(7) 0.0378(7) -0.0067(6) -0.0040(6) 0.0067(6)
O3 0.0434(8) 0.0341(7) 0.0486(8) 0.0060(6) 0.0001(7) -0.0012(7)
O4 0.0966(15) 0.0402(10) 0.1016(15) -0.0114(11) 0.0139(13) -0.0059(10)
O5 0.0491(8) 0.0377(8) 0.0461(8) 0.0054(7) 0.0038(7) 0.0120(7)
O6 0.0493(10) 0.0942(15) 0.0858(14) 0.0124(10) -0.0027(10) 0.0337(13)
O7 0.0731(12) 0.0582(10) 0.0650(11) 0.0128(9) 0.0214(10) -0.0058(9)
C1' 0.097(2) 0.0611(18) 0.083(2) 0.0382(17) -0.0011(18) -0.0062(16)
C2' 0.0810(18) 0.0343(12) 0.0484(13) 0.0089(13) -0.0038(13) 0.0009(11)
C1'' 0.097(2) 0.0647(18) 0.0682(17) 0.0341(17) 0.0125(17) 0.0269(14)
C2'' 0.0611(15) 0.0550(14) 0.0397(12) 0.0224(13) 0.0053(12) 0.0086(11)
C1 0.0332(10) 0.0490(13) 0.0469(12) 0.0080(10) -0.0011(10) 0.0077(11)
C2 0.0526(13) 0.0573(14) 0.0456(13) 0.0102(12) -0.0103(11) 0.0094(11)
C3 0.0488(13) 0.0519(13) 0.0373(11) 0.0008(11) -0.0069(10) 0.0029(11)
C4 0.0391(11) 0.0425(12) 0.0368(11) 0.0004(10) -0.0038(9) -0.0005(10)
C5 0.0293(10) 0.0306(10) 0.0390(11) -0.0033(8) -0.0031(8) 0.0011(9)
C6 0.0320(10) 0.0317(10) 0.0418(11) -0.0012(9) 0.0007(9) 0.0019(9)
C7 0.0383(11) 0.0312(10) 0.0372(11) -0.0021(9) 0.0001(9) 0.0091(9)
C8 0.0369(10) 0.0322(10) 0.0409(11) -0.0016(9) 0.0028(9) 0.0053(9)
C9 0.0370(11) 0.0338(11) 0.0400(11) 0.0015(9) 0.0010(9) 0.0028(9)
C10 0.0305(10) 0.0366(11) 0.0396(11) 0.0010(9) -0.0018(9) 0.0046(9)
C11 0.0468(13) 0.0568(14) 0.0517(13) 0.0116(11) 0.0076(11) 0.0038(12)
C12 0.0574(13) 0.0378(12) 0.0508(13) 0.0029(11) 0.0158(12) -0.0007(10)
C13 0.0698(16) 0.0348(11) 0.0438(12) -0.0012(12) 0.0095(12) 0.0010(10)
C14 0.0543(13) 0.0367(11) 0.0368(11) -0.0029(10) 0.0026(10) 0.0056(9)
C15 0.104(2) 0.0528(15) 0.0483(14) 0.0038(17) 0.0083(16) -0.0071(12)
C16 0.108(2) 0.0606(17) 0.0575(17) 0.0113(18) 0.0218(18) -0.0094(14)
C17 0.0662(16) 0.0608(15) 0.0423(12) -0.0050(13) -0.0025(12) -0.0024(12)
C18 0.0631(15) 0.0510(14) 0.0529(14) -0.0068(12) -0.0073(13) -0.0088(12)
C19 0.0477(13) 0.0703(16) 0.0417(12) 0.0091(13) 0.0033(11) -0.0005(12)
C20 0.0297(10) 0.0550(14) 0.0559(14) -0.0018(10) -0.0022(10) 0.0013(12)

loop_
_atom_type_symbol
_atom_type_description
_atom_type_scat_dispersion_real
_atom_type_scat_dispersion_imag
_atom_type_scat_source
C C 0.0181 0.0091 'International Tables Vol C Tables 4.2.6.8 and 6.1.1.4'
H H 0.0000 0.0000 'International Tables Vol C Tables 4.2.6.8 and 6.1.1.4'
O O 0.0492 0.0322 'International Tables Vol C Tables 4.2.6.8 and 6.1.1.4'

loop_
_geom_angle_atom_site_label_1
_geom_angle_atom_site_label_2
_geom_angle_atom_site_label_3
_geom_angle
_geom_angle_publ_flag
C5 O2 H2 109.5 no
C2' O3 C6 119.02(18) no
C2'' O5 C7 118.75(17) no
C12 O7 C16 105.0(2) no
C2' C1' H1'1 109.5 no
C2' C1' H1'2 109.5 no
H1'1 C1' H1'2 109.5 no
C2' C1' H1'3 109.5 no
H1'1 C1' H1'3 109.5 no
H1'2 C1' H1'3 109.5 no
O4 C2' O3 124.4(2) no
O4 C2' C1' 125.8(2) no
O3 C2' C1' 109.7(2) no
C2'' C1'' H1'4 109.5 no
C2'' C1'' H1'5 109.5 no
H1'4 C1'' H1'5 109.5 no
C2'' C1'' H1'6 109.5 no
H1'4 C1'' H1'6 109.5 no
H1'5 C1'' H1'6 109.5 no
O6 C2'' O5 124.6(2) no
O6 C2'' C1'' 125.2(2) no
O5 C2'' C1'' 110.3(2) no
O1 C1 C2 121.8(2) no
O1 C1 C10 121.94(19) no
C2 C1 C10 115.99(19) no
C1 C2 C3 106.73(18) no
C1 C2 H2A 110.4 no
C3 C2 H2A 110.4 no
C1 C2 H2B 110.4 no
C3 C2 H2B 110.4 no
H2A C2 H2B 108.6 no
C2 C3 C4 115.30(18) no
C2 C3 H3A 108.4 no
C4 C3 H3A 108.4 no
C2 C3 H3B 108.4 no
C4 C3 H3B 108.4 no
H3A C3 H3B 107.5 no
C3 C4 C18 108.77(17) no
C3 C4 C19 104.95(18) no
C18 C4 C19 106.51(19) no
C3 C4 C5 109.67(16) no
C18 C4 C5 115.01(18) no
C19 C4 C5 111.41(16) no
O2 C5 C6 104.55(15) no
O2 C5 C10 107.36(14) no
C6 C5 C10 104.72(15) no
O2 C5 C4 109.38(15) no
C6 C5 C4 115.69(16) no
C10 C5 C4 114.39(16) no
O3 C6 C7 106.61(16) no
O3 C6 C5 110.82(15) no
C7 C6 C5 110.73(16) no
O3 C6 H6 109.5 no
C7 C6 H6 109.5 no
C5 C6 H6 109.5 no
O5 C7 C6 106.51(15) no
O5 C7 C8 106.62(15) no
C6 C7 C8 113.25(17) no
O5 C7 H7 110.1 no
C6 C7 H7 110.1 no
C8 C7 H7 110.1 no
C7 C8 C14 113.38(17) no
C7 C8 C9 113.82(16) no
C14 C8 C9 108.46(16) no
C7 C8 H8 106.9 no
C14 C8 H8 106.9 no
C9 C8 H8 106.9 no
C11 C9 C10 111.64(17) no
C11 C9 C8 108.64(17) no
C10 C9 C8 114.23(16) no
C11 C9 H9 107.3 no
C10 C9 H9 107.3 no
C8 C9 H9 107.3 no
C1 C10 C20 108.65(16) no
C1 C10 C9 109.61(16) no
C20 C10 C9 109.63(16) no
C1 C10 C5 105.48(16) no
C20 C10 C5 113.41(16) no
C9 C10 C5 109.94(15) no
C12 C11 C9 108.5(2) no
C12 C11 H11A 110.0 no
C9 C11 H11A 110.0 no
C12 C11 H11B 110.0 no
C9 C11 H11B 110.0 no
H11A C11 H11B 108.4 no
C13 C12 O7 111.8(2) no
C13 C12 C11 127.5(2) no
O7 C12 C11 120.7(2) no
C12 C13 C15 105.6(2) no
C12 C13 C14 121.1(2) no
C15 C13 C14 133.3(2) no
C17 C14 C13 122.3(2) no
C17 C14 C8 125.9(2) no
C13 C14 C8 111.82(19) no
C16 C15 C13 106.8(3) no
C16 C15 H15 126.6 no
C13 C15 H15 126.6 no
C15 C16 O7 110.8(2) no
C15 C16 H16 124.6 no
O7 C16 H16 124.6 no
C14 C17 H17A 120.0 no
C14 C17 H17B 120.0 no
H17A C17 H17B 120.0 no
C4 C18 H18A 109.5 no
C4 C18 H18B 109.5 no
H18A C18 H18B 109.5 no
C4 C18 H18C 109.5 no
H18A C18 H18C 109.5 no
H18B C18 H18C 109.5 no
C4 C19 H19A 109.5 no
C4 C19 H19B 109.5 no
H19A C19 H19B 109.5 no
C4 C19 H19C 109.5 no
H19A C19 H19C 109.5 no
H19B C19 H19C 109.5 no
C10 C20 H20A 109.5 no
C10 C20 H20B 109.5 no
H20A C20 H20B 109.5 no
C10 C20 H20C 109.5 no
H20A C20 H20C 109.5 no
H20B C20 H20C 109.5 no

loop_
_geom_bond_atom_site_label_1
_geom_bond_atom_site_label_2
_geom_bond_distance
_geom_bond_publ_flag
O1 C1 1.219(3) no
O2 C5 1.426(2) no
O2 H2 0.8200 no
O3 C2' 1.349(3) ?
O3 C6 1.445(2) no
O4 C2' 1.191(3) no
O5 C2'' 1.355(3) no
O5 C7 1.457(2) no
O6 C2'' 1.188(3) no
O7 C12 1.364(3) no
O7 C16 1.381(4) no
C1' C2' 1.494(4) no
C1' H1'1 0.9600 no
C1' H1'2 0.9600 no
C1' H1'3 0.9600 no
C1'' C2'' 1.489(3) no
C1'' H1'4 0.9600 no
C1'' H1'5 0.9600 no
C1'' H1'6 0.9600 no
C1 C2 1.491(3) no
C1 C10 1.527(3) no
C2 C3 1.527(3) no
C2 H2A 0.9700 no
C2 H2B 0.9700 no
C3 C4 1.534(3) no
C3 H3A 0.9700 no
C3 H3B 0.9700 no
C4 C18 1.538(3) no
C4 C19 1.543(3) no
C4 C5 1.587(3) no
C5 C6 1.537(3) no
C5 C10 1.587(3) no
C6 C7 1.522(3) no
C6 H6 0.9800 no
C7 C8 1.525(3) no
C7 H7 0.9800 no
C8 C14 1.534(3) no
C8 C9 1.552(3) no
C8 H8 0.9800 no
C9 C11 1.542(3) no
C9 C10 1.547(3) no
C9 H9 0.9800 no
C10 C20 1.546(3) no
C11 C12 1.479(3) no
C11 H11A 0.9700 no
C11 H11B 0.9700 no
C12 C13 1.336(3) no
C13 C15 1.437(3) no
C13 C14 1.469(3) no
C14 C17 1.316(3) no
C15 C16 1.329(4) no
C15 H15 0.9300 no
C16 H16 0.9300 no
C17 H17A 0.9300 no
C17 H17B 0.9300 no
C18 H18A 0.9600 no
C18 H18B 0.9600 no
C18 H18C 0.9600 no
C19 H19A 0.9600 no
C19 H19B 0.9600 no
C19 H19C 0.9600 no
C20 H20A 0.9600 no
C20 H20B 0.9600 no
C20 H20C 0.9600 no

loop_
_geom_hbond_atom_site_label_D
_geom_hbond_atom_site_label_H
_geom_hbond_atom_site_label_A
_geom_hbond_site_symmetry_A
_geom_hbond_distance_DH
_geom_hbond_distance_HA
_geom_hbond_distance_DA
_geom_hbond_angle_DHA
_geom_hbond_publ_flag
O2 H2 O1 4_566 0.82 2.04 2.804(2) 156 yes

loop_
_geom_torsion_atom_site_label_1
_geom_torsion_atom_site_label_2
_geom_torsion_atom_site_label_3
_geom_torsion_atom_site_label_4
_geom_torsion
_geom_torsion_publ_flag
C6 O3 C2' O4 0.9(4) no
C6 O3 C2' C1' 179.70(19) no
C7 O5 C2'' O6 2.4(3) no
C7 O5 C2'' C1'' -177.83(18) no
O1 C1 C2 C3 111.0(2) no
C10 C1 C2 C3 -63.5(2) no
C1 C2 C3 C4 56.6(2) no
C2 C3 C4 C18 76.1(2) no
C2 C3 C4 C19 -170.24(18) no
C2 C3 C4 C5 -50.5(2) no
C3 C4 C5 O2 -72.5(2) no
C18 C4 C5 O2 164.53(17) no
C19 C4 C5 O2 43.2(2) no
C3 C4 C5 C6 169.76(16) no
C18 C4 C5 C6 46.8(2) no
C19 C4 C5 C6 -74.5(2) no
C3 C4 C5 C10 47.9(2) no
C18 C4 C5 C10 -75.0(2) no
C19 C4 C5 C10 163.66(18) no
C2' O3 C6 C7 110.59(19) no
C2' O3 C6 C5 -128.84(19) no
O2 C5 C6 O3 -72.25(18) no
C10 C5 C6 O3 174.99(14) no
C4 C5 C6 O3 48.1(2) no
O2 C5 C6 C7 45.8(2) no
C10 C5 C6 C7 -66.91(19) no
C4 C5 C6 C7 166.20(16) no
C2'' O5 C7 C6 105.7(2) no
C2'' O5 C7 C8 -133.07(19) no
O3 C6 C7 O5 -64.06(18) no
C5 C6 C7 O5 175.31(15) no
O3 C6 C7 C8 179.06(15) no
C5 C6 C7 C8 58.4(2) no
O5 C7 C8 C14 75.5(2) no
C6 C7 C8 C14 -167.69(16) no
O5 C7 C8 C9 -159.89(16) no
C6 C7 C8 C9 -43.1(2) no
C7 C8 C9 C11 166.11(18) no
C14 C8 C9 C11 -66.7(2) no
C7 C8 C9 C10 40.8(2) no
C14 C8 C9 C10 167.97(16) no
O1 C1 C10 C20 124.5(2) no
C2 C1 C10 C20 -61.1(2) no
O1 C1 C10 C9 4.7(3) no
C2 C1 C10 C9 179.16(18) no
O1 C1 C10 C5 -113.6(2) no
C2 C1 C10 C5 60.8(2) no
C11 C9 C10 C1 69.0(2) no
C8 C9 C10 C1 -167.21(17) no
C11 C9 C10 C20 -50.1(2) no
C8 C9 C10 C20 73.6(2) no
C11 C9 C10 C5 -175.44(17) no
C8 C9 C10 C5 -51.7(2) no
O2 C5 C10 C1 70.52(18) no
C6 C5 C10 C1 -178.73(16) no
C4 C5 C10 C1 -51.0(2) no
O2 C5 C10 C20 -170.70(15) no
C6 C5 C10 C20 -60.0(2) no
C4 C5 C10 C20 67.7(2) no
O2 C5 C10 C9 -47.6(2) no
C6 C5 C10 C9 63.17(19) no
C4 C5 C10 C9 -169.14(16) no
C10 C9 C11 C12 175.38(18) no
C8 C9 C11 C12 48.5(2) no
C16 O7 C12 C13 -0.1(3) no
C16 O7 C12 C11 -179.3(2) no
C9 C11 C12 C13 -17.5(3) no
C9 C11 C12 O7 161.5(2) no
O7 C12 C13 C15 0.0(3) no
C11 C12 C13 C15 179.0(2) no
O7 C12 C13 C14 -177.6(2) no
C11 C12 C13 C14 1.4(4) no
C12 C13 C14 C17 159.7(2) no
C15 C13 C14 C17 -17.1(4) no
C12 C13 C14 C8 -17.9(3) no
C15 C13 C14 C8 165.3(2) no
C7 C8 C14 C17 -0.5(3) no
C9 C8 C14 C17 -127.9(2) no
C7 C8 C14 C13 177.05(17) no
C9 C8 C14 C13 49.6(2) no
C12 C13 C15 C16 0.2(3) no
C14 C13 C15 C16 177.4(3) no
C13 C15 C16 O7 -0.3(3) no
C12 O7 C16 C15 0.2(3) no
